data_7160422
loop_
_publ_author_name
'Shen, Li-Wen'
'Lei, Shuang-Ling'
'Wang, Hong-Yan'
'Wang, Xin'
'Lu, Lin-Mu'
'Wang, Guang-Wei'
'Jia, Yun-Qing'
'Xiang, Min'

_publ_section_title
;
 Metal-free amination of alkenes based on maleimides.
;
_journal_issue 16
_journal_name_full 'Organic &amp; biomolecular chemistry'
_journal_page_first 3865
_journal_page_last 3869
_journal_paper_doi 10.1039/d5ob00201j
_journal_volume 23
_journal_year 2025
_chemical_formula_moiety 'C18 H14 N2 O4'
_chemical_formula_sum 'C18 H14 N2 O4'
_chemical_formula_weight 322.31
_space_group_crystal_system orthorhombic
_space_group_IT_number 61
_space_group_name_Hall '-P 2ac 2ab'
_space_group_name_H-M_alt 'P b c a'
_atom_sites_solution_hydrogens mixed
_atom_sites_solution_primary direct
_audit_creation_date 2021-12-22
_audit_creation_method
;
Olex2 1.2
(compiled 2018.05.29 svn.r3508 for OlexSys, GUI svn.r5506)
;
_audit_update_record
;
2024-06-05 deposited with the CCDC.	2025-03-13 downloaded from the CCDC.
;
_cell_angle_alpha 90
_cell_angle_beta 90
_cell_angle_gamma 90
_cell_formula_units_Z 8
_cell_length_a 12.3771(2)
_cell_length_b 7.62053(17)
_cell_length_c 33.9209(7)
_cell_measurement_reflns_used 2997
_cell_measurement_temperature 293(2)
_cell_measurement_theta_max 70.0120
_cell_measurement_theta_min 6.3170
_cell_volume 3199.42(11)
_computing_cell_refinement 'CrysAlisPro 1.171.40.53 (Rigaku OD, 2019)'
_computing_data_collection 'CrysAlisPro 1.171.40.53 (Rigaku OD, 2019)'
_computing_data_reduction 'CrysAlisPro 1.171.40.53 (Rigaku OD, 2019)'
_computing_molecular_graphics 'Olex2 (Dolomanov et al., 2009)'
_computing_publication_material 'Olex2 (Dolomanov et al., 2009)'
_computing_structure_refinement 'ShelXL (Sheldrick, 2015)'
_computing_structure_solution 'ShelXS (Sheldrick, 2008)'
_diffrn_ambient_temperature 293(2)
_diffrn_detector 'CCD plate'
_diffrn_detector_area_resol_mean 16.2312
_diffrn_detector_type Eos
_diffrn_measured_fraction_theta_full 0.999
_diffrn_measured_fraction_theta_max 0.999
_diffrn_measurement_details
;
List of Runs (angles in degrees, time in seconds):

  # Type    Start    End  Width  t~exp~   \w     \q     \k     \f   Frames
#--------------------------------------------------------------------------
  1  \w    -64.00 -38.80   0.60    1.00    --    0.00 147.00 164.00   42
  2  \w    -50.00 -24.80   0.60    1.00    --    0.00 124.00   0.00   42
  3  \w    -79.00 -53.80   0.60    1.75    --  -33.50 147.00 164.00   42
  4  \w     51.00  80.40   0.60    1.75    --   36.47-124.00 -79.00   49
  5  \w     44.00 101.60   0.60    1.75    --   36.47-147.00 115.00   96
  6  \w    117.00 143.40   0.60    7.50    --  108.00 124.00   0.00   44
  7  \w    102.00 159.00   0.60    7.50    --  108.00 147.00 164.00   95
  8  \w     62.00  87.20   0.60    7.50    --  108.00-147.00 115.00   42
  9  \w     56.00  82.40   0.60    7.50    --  108.00-124.00 -79.00   44
 10  \w    -77.00  -6.80   0.60    1.75    --  -33.50 -77.00 -60.00  117
 11  \w    -18.00   9.00   0.60    1.75    --   36.47 -57.00 120.00   45
 12  \w     60.00  93.00   0.60    1.75    --   36.47 178.00   0.00   55
 13  \w     23.00  53.00   0.60    1.75    --   36.47 -57.00 120.00   50
 14  \w     18.00 103.20   0.60    1.75    --   36.47  57.00 -60.00  142
 15  \w     62.00 107.60   0.60    1.75    --   36.47 178.00-120.00   76
 16  \w     61.00  97.60   0.60    1.75    --   36.47 178.00  30.00   61
 17  \w     69.00 150.00   0.60    7.50    --  108.00 178.00-120.00  135
 18  \w     69.00 126.60   0.60    7.50    --  108.00 -61.00  90.00   96
 19  \w     87.00 118.20   0.60    7.50    --  108.00 -61.00-120.00   52
 20  \w    100.00 177.40   0.60    7.50    --  108.00 111.00-150.00  129
 21  \w     88.00 174.40   0.60    7.50    --  108.00  45.00 -90.00  144
 22  \w     59.60 110.00   0.60    7.50    --  108.00 -94.00-180.00   84
 23  \w    114.00 140.40   0.60    7.50    --  108.00  61.00  90.00   44
 24  \w     88.00 113.20   0.60    7.50    --  108.00  61.00  90.00   42
;
_diffrn_measurement_device 'four-circle diffractometer'
_diffrn_measurement_device_type 'Xcalibur, Eos, Gemini'
_diffrn_measurement_method '\w scans'
_diffrn_orient_matrix_type 'CrysAlisPro convention (1999,Acta A55,543-557)'
_diffrn_orient_matrix_UB_11 -0.0638546000
_diffrn_orient_matrix_UB_12 0.0781116000
_diffrn_orient_matrix_UB_13 -0.0348087000
_diffrn_orient_matrix_UB_21 -0.0862927000
_diffrn_orient_matrix_UB_22 0.0687902000
_diffrn_orient_matrix_UB_23 0.0288376000
_diffrn_orient_matrix_UB_31 0.0630100000
_diffrn_orient_matrix_UB_32 0.1733624000
_diffrn_orient_matrix_UB_33 0.0042644000
_diffrn_radiation_monochromator graphite
_diffrn_radiation_probe x-ray
_diffrn_radiation_type CuK\a
_diffrn_radiation_wavelength 1.54184
_diffrn_reflns_av_R_equivalents 0.0334
_diffrn_reflns_av_unetI/netI 0.0263
_diffrn_reflns_Laue_measured_fraction_full 0.999
_diffrn_reflns_Laue_measured_fraction_max 0.999
_diffrn_reflns_limit_h_max 14
_diffrn_reflns_limit_h_min -14
_diffrn_reflns_limit_k_max 9
_diffrn_reflns_limit_k_min -7
_diffrn_reflns_limit_l_max 40
_diffrn_reflns_limit_l_min -37
_diffrn_reflns_number 12816
_diffrn_reflns_point_group_measured_fraction_full 0.999
_diffrn_reflns_point_group_measured_fraction_max 0.999
_diffrn_reflns_theta_full 67.033
_diffrn_reflns_theta_max 67.033
_diffrn_reflns_theta_min 4.422
_diffrn_source 'fine-focus sealed X-ray tube'
_diffrn_source_type 'Enhance (Cu) X-ray Source'
_exptl_absorpt_coefficient_mu 0.797
_exptl_absorpt_correction_T_max 1.00000
_exptl_absorpt_correction_T_min 0.84637
_exptl_absorpt_correction_type multi-scan
_exptl_absorpt_process_details
;
CrysAlisPro 1.171.40.53 (Rigaku Oxford Diffraction, 2019)
Empirical absorption correction using spherical harmonics,
 implemented in SCALE3 ABSPACK scaling algorithm.
;
_exptl_crystal_colour colourless
_exptl_crystal_colour_primary colourless
_exptl_crystal_density_diffrn 1.338
_exptl_crystal_description block
_exptl_crystal_F_000 1344
_exptl_crystal_size_max 0.14
_exptl_crystal_size_mid 0.1
_exptl_crystal_size_min 0.08
_refine_diff_density_max 0.207
_refine_diff_density_min -0.184
_refine_diff_density_rms 0.034
_refine_ls_extinction_method none
_refine_ls_goodness_of_fit_ref 1.047
_refine_ls_hydrogen_treatment mixed
_refine_ls_matrix_type full
_refine_ls_number_parameters 216
_refine_ls_number_reflns 2847
_refine_ls_number_restraints 72
_refine_ls_restrained_S_all 1.075
_refine_ls_R_factor_all 0.0621
_refine_ls_R_factor_gt 0.0487
_refine_ls_shift/su_max 0.001
_refine_ls_shift/su_mean 0.000
_refine_ls_structure_factor_coef Fsqd
_refine_ls_weighting_details 'w=1/[\s^2^(Fo^2^)+(0.0743P)^2^+0.4685P] where P=(Fo^2^+2Fc^2^)/3'
_refine_ls_weighting_scheme calc
_refine_ls_wR_factor_gt 0.1320
_refine_ls_wR_factor_ref 0.1465
_reflns_Friedel_coverage 0.000
_reflns_number_gt 2238
_reflns_number_total 2847
_reflns_threshold_expression 'I > 2\s(I)'
_cod_data_source_file d5ob00201j2.cif
_cod_data_source_block 202112368
_cod_depositor_comments 'Adding full bibliography for 7160422.cif.'
_cod_database_code 7160422
_shelx_shelxl_version_number 2014/7
_chemical_oxdiff_formula C30H3O3N2
_chemical_oxdiff_usercomment r
_shelx_space_group_comment
;
The symmetry employed for this shelxl refinement is uniquely defined
by the following loop, which should always be used as a source of
symmetry information in preference to the above space-group names.
They are only intended as comments.
;
_shelx_estimated_absorpt_t_max 0.939
_shelx_estimated_absorpt_t_min 0.897
_reflns_odcompleteness_completeness 99.91
_reflns_odcompleteness_iscentric 1
_reflns_odcompleteness_theta 66.97
_olex2_refinement_description
;
1. Fixed Uiso
 At 1.2 times of:
  All C(H) groups, All C(H,H,H,H) groups
2. Uiso/Uaniso restraints and constraints
Uanis(C16) \\sim Ueq, Uanis(C15) \\sim Ueq, Uanis(C15A) \\sim Ueq, Uanis(C14)
\\sim Ueq, Uanis(C17A) \\sim Ueq, Uanis(C18A) \\sim Ueq, Uanis(C18) \\sim Ueq,
Uanis(C17) \\sim Ueq, Uanis(C14A) \\sim Ueq, Uanis(C13A) \\sim Ueq, Uanis(C13)
\\sim Ueq, Uanis(C16A) \\sim Ueq: with sigma of 0.01 and sigma for terminal
atoms of 0.02
Uanis(C13) = Uanis(C13A)
Uanis(C14) = Uanis(C14A)
Uanis(C15) = Uanis(C15A)
Uanis(C16) = Uanis(C16A)
Uanis(C17) = Uanis(C17A)
Uanis(C18) = Uanis(C18A)
3. Others
 Sof(H12C)=Sof(H12D)=Sof(C14A)=Sof(H14A)=Sof(C15A)=Sof(H15A)=Sof(C16A)=
 Sof(H16A)=Sof(C17A)=Sof(H17A)=Sof(C18A)=Sof(H18A)=Sof(C13A)=1-FVAR(1)
 Sof(H12A)=Sof(H12B)=Sof(C18)=Sof(H18)=Sof(C17)=Sof(H17)=Sof(C16)=Sof(H16)=
 Sof(C15)=Sof(H15)=Sof(C14)=Sof(H14)=Sof(C13)=FVAR(1)
4.a Secondary CH2 refined with riding coordinates:
 C12(H12A,H12B), C12(H12C,H12D)
4.b Aromatic/amide H refined with riding coordinates:
 C3(H3), C6(H6), C7(H7), C8(H8), C9(H9), C10(H10), C14A(H14A), C15A(H15A),
 C16A(H16A), C17A(H17A), C18A(H18A), C18(H18), C17(H17), C16(H16), C15(H15),
 C14(H14)
4.c Fitted hexagon refined as free rotating group:
 C14A(C15A,C16A,C17A,C18A,C13A), C18(C17,C16,C15,C14,C13)
;
_olex2_submission_special_instructions 'No special instructions were received'
_oxdiff_exptl_absorpt_empirical_details
;
Empirical correction (ABSPACK) includes:
- Absorption correction using spherical harmonics
- Frame scaling
;
_oxdiff_exptl_absorpt_empirical_full_max 1.324
_oxdiff_exptl_absorpt_empirical_full_min 0.843

loop_
_space_group_symop_operation_xyz
'x, y, z'
'-x+1/2, -y, z+1/2'
'x+1/2, -y+1/2, -z'
'-x, y+1/2, -z+1/2'
'-x, -y, -z'
'x-1/2, y, -z-1/2'
'-x-1/2, y-1/2, z'
'x, -y-1/2, z-1/2'

loop_
_atom_site_label
_atom_site_type_symbol
_atom_site_fract_x
_atom_site_fract_y
_atom_site_fract_z
_atom_site_U_iso_or_equiv
_atom_site_adp_type
_atom_site_occupancy
_atom_site_site_symmetry_order
_atom_site_calc_flag
_atom_site_refinement_flags_posn
_atom_site_refinement_flags_adp
_atom_site_refinement_flags_occupancy
_atom_site_disorder_assembly
_atom_site_disorder_group
O1 O 0.50096(11) 0.2808(3) 0.47139(5) 0.0840(5) Uani 1 1 d . . . . .
O2 O 0.14360(10) 0.3899(2) 0.45190(4) 0.0644(4) Uani 1 1 d . . . . .
O3 O 0.25983(13) 0.0569(2) 0.57840(5) 0.0763(5) Uani 1 1 d . . . . .
O4 O 0.43247(13) -0.0092(2) 0.59449(5) 0.0750(5) Uani 1 1 d . . . . .
N1 N 0.32946(12) 0.3551(2) 0.45023(5) 0.0536(4) Uani 1 1 d . . . . .
N2 N 0.40195(14) 0.1431(2) 0.54054(5) 0.0586(4) Uani 1 1 d . . . . .
H2 H 0.471(2) 0.137(3) 0.5365(6) 0.065(6) Uiso 1 1 d . . . . .
C1 C 0.40519(14) 0.2867(3) 0.47602(6) 0.0560(5) Uani 1 1 d . . . . .
C2 C 0.34406(14) 0.2199(2) 0.51105(5) 0.0513(4) Uani 1 1 d . . . . .
C3 C 0.23924(14) 0.2501(3) 0.50548(6) 0.0547(5) Uani 1 1 d . . . . .
H3 H 0.1841 0.2209 0.5229 0.066 Uiso 1 1 calc R . . . .
C4 C 0.22545(14) 0.3368(2) 0.46745(6) 0.0524(4) Uani 1 1 d . . . . .
C5 C 0.35255(15) 0.4174(3) 0.41164(6) 0.0546(5) Uani 1 1 d . . . . .
C6 C 0.44166(17) 0.5218(3) 0.40502(7) 0.0644(5) Uani 1 1 d . . . . .
H6 H 0.4858 0.5544 0.4260 0.077 Uiso 1 1 calc R . . . .
C7 C 0.4653(2) 0.5780(3) 0.36735(8) 0.0794(7) Uani 1 1 d . . . . .
H7 H 0.5255 0.6484 0.3630 0.095 Uiso 1 1 calc R . . . .
C8 C 0.4006(2) 0.5305(3) 0.33623(8) 0.0842(7) Uani 1 1 d . . . . .
H8 H 0.4171 0.5673 0.3108 0.101 Uiso 1 1 calc R . . . .
C9 C 0.3113(2) 0.4284(4) 0.34308(7) 0.0824(7) Uani 1 1 d . . . . .
H9 H 0.2666 0.3981 0.3221 0.099 Uiso 1 1 calc R . . . .
C10 C 0.28667(19) 0.3698(3) 0.38044(6) 0.0671(5) Uani 1 1 d . . . . .
H10 H 0.2265 0.2992 0.3847 0.081 Uiso 1 1 calc R . . . .
C11 C 0.35497(16) 0.0619(3) 0.57231(6) 0.0595(5) Uani 1 1 d . . . . .
C12 C 0.3965(3) -0.1202(3) 0.62674(7) 0.0830(7) Uani 1 1 d . . . . .
H12A H 0.4470 -0.2164 0.6301 0.100 Uiso 0.562(8) 1 calc R . P A 1
H12B H 0.3265 -0.1696 0.6203 0.100 Uiso 0.562(8) 1 calc R . P A 1
H12C H 0.3232 -0.1592 0.6217 0.100 Uiso 0.438(8) 1 calc R . P A 2
H12D H 0.4424 -0.2231 0.6283 0.100 Uiso 0.438(8) 1 calc R . P A 2
C14A C 0.5005(8) -0.0306(18) 0.6822(3) 0.0985(15) Uani 0.438(8) 1 d . U P A 2
H14A H 0.5572 -0.0929 0.6709 0.118 Uiso 0.438(8) 1 calc R . P A 2
C15A C 0.5162(7) 0.0593(13) 0.7174(3) 0.124(2) Uani 0.438(8) 1 d G U P A 2
H15A H 0.5835 0.0572 0.7296 0.149 Uiso 0.438(8) 1 calc R . P A 2
C16A C 0.4315(9) 0.1525(11) 0.73430(19) 0.112(2) Uani 0.438(8) 1 d G U P A 2
H16A H 0.4421 0.2127 0.7578 0.134 Uiso 0.438(8) 1 calc R . P A 2
C17A C 0.3310(8) 0.1557(13) 0.7160(3) 0.116(2) Uani 0.438(8) 1 d G U P A 2
H17A H 0.2744 0.2181 0.7273 0.139 Uiso 0.438(8) 1 calc R . P A 2
C18A C 0.3153(8) 0.066(2) 0.6808(3) 0.0990(15) Uani 0.438(8) 1 d G U P A 2
H18A H 0.2481 0.0680 0.6686 0.119 Uiso 0.438(8) 1 calc R . P A 2
C13A C 0.4000(9) -0.027(2) 0.6639(3) 0.0715(8) Uani 0.438(8) 1 d G U P A 2
C18 C 0.2875(6) 0.0452(16) 0.6748(2) 0.0990(15) Uani 0.562(8) 1 d . U P A 1
H18 H 0.2285 0.0271 0.6583 0.119 Uiso 0.562(8) 1 calc R . P A 1
C17 C 0.2747(6) 0.1376(10) 0.7098(2) 0.116(2) Uani 0.562(8) 1 d G U P A 1
H17 H 0.2071 0.1813 0.7168 0.139 Uiso 0.562(8) 1 calc R . P A 1
C16 C 0.3628(7) 0.1647(8) 0.73450(14) 0.112(2) Uani 0.562(8) 1 d G U P A 1
H16 H 0.3542 0.2265 0.7579 0.134 Uiso 0.562(8) 1 calc R . P A 1
C15 C 0.4638(6) 0.0995(10) 0.72413(17) 0.124(2) Uani 0.562(8) 1 d G U P A 1
H15 H 0.5227 0.1176 0.7406 0.149 Uiso 0.562(8) 1 calc R . P A 1
C14 C 0.4766(6) 0.0071(14) 0.6891(2) 0.0985(15) Uani 0.562(8) 1 d G U P A 1
H14 H 0.5441 -0.0366 0.6822 0.118 Uiso 0.562(8) 1 calc R . P A 1
C13 C 0.3884(7) -0.0200(17) 0.6645(3) 0.0715(8) Uani 0.562(8) 1 d G U P A 1

loop_
_atom_site_aniso_label
_atom_site_aniso_U_11
_atom_site_aniso_U_22
_atom_site_aniso_U_33
_atom_site_aniso_U_23
_atom_site_aniso_U_13
_atom_site_aniso_U_12
O1 0.0322(7) 0.1333(15) 0.0863(11) 0.0213(10) 0.0018(7) 0.0036(8)
O2 0.0366(7) 0.0839(9) 0.0728(9) 0.0006(7) -0.0035(6) 0.0056(6)
O3 0.0566(9) 0.0949(11) 0.0774(10) 0.0076(9) 0.0095(7) -0.0036(8)
O4 0.0686(10) 0.0941(11) 0.0623(9) 0.0114(8) -0.0011(7) 0.0099(8)
N1 0.0352(7) 0.0658(9) 0.0599(9) -0.0019(7) 0.0004(7) 0.0004(7)
N2 0.0404(9) 0.0765(11) 0.0590(9) 0.0008(8) 0.0011(7) 0.0034(8)
C1 0.0356(9) 0.0692(12) 0.0632(11) -0.0042(9) 0.0001(8) 0.0008(8)
C2 0.0395(9) 0.0595(10) 0.0551(10) -0.0080(8) 0.0010(8) -0.0001(8)
C3 0.0381(9) 0.0670(10) 0.0591(11) -0.0056(9) 0.0050(8) -0.0001(8)
C4 0.0338(9) 0.0583(10) 0.0652(11) -0.0109(9) 0.0006(8) -0.0002(7)
C5 0.0452(9) 0.0563(9) 0.0623(11) -0.0025(9) 0.0021(8) 0.0025(8)
C6 0.0530(11) 0.0622(11) 0.0778(14) -0.0025(10) 0.0058(10) -0.0037(9)
C7 0.0761(15) 0.0654(12) 0.0966(18) 0.0063(12) 0.0263(14) -0.0086(11)
C8 0.102(2) 0.0796(15) 0.0713(15) 0.0080(12) 0.0209(14) 0.0053(14)
C9 0.0902(18) 0.0944(17) 0.0625(13) -0.0021(13) -0.0022(12) -0.0041(14)
C10 0.0634(12) 0.0740(13) 0.0641(12) -0.0028(10) 0.0010(10) -0.0095(10)
C11 0.0558(12) 0.0631(11) 0.0595(12) -0.0075(9) 0.0027(9) 0.0023(9)
C12 0.1032(19) 0.0700(14) 0.0757(15) 0.0110(12) -0.0019(14) 0.0064(13)
C14A 0.115(4) 0.104(4) 0.076(3) 0.006(2) -0.013(3) -0.008(3)
C15A 0.152(5) 0.133(4) 0.088(3) 0.003(3) -0.010(4) -0.015(4)
C16A 0.159(6) 0.101(3) 0.075(2) 0.006(2) 0.004(4) 0.000(4)
C17A 0.145(6) 0.104(3) 0.098(3) 0.008(2) 0.028(4) 0.019(4)
C18A 0.114(4) 0.093(3) 0.090(3) 0.015(2) 0.017(2) 0.016(3)
C13A 0.087(2) 0.0620(15) 0.0651(13) 0.0159(10) 0.0054(14) 0.0019(16)
C18 0.114(4) 0.093(3) 0.090(3) 0.015(2) 0.017(2) 0.016(3)
C17 0.145(6) 0.104(3) 0.098(3) 0.008(2) 0.028(4) 0.019(4)
C16 0.159(6) 0.101(3) 0.075(2) 0.006(2) 0.004(4) 0.000(4)
C15 0.152(5) 0.133(4) 0.088(3) 0.003(3) -0.010(4) -0.015(4)
C14 0.115(4) 0.104(4) 0.076(3) 0.006(2) -0.013(3) -0.008(3)
C13 0.087(2) 0.0620(15) 0.0651(13) 0.0159(10) 0.0054(14) 0.0019(16)

loop_
_atom_type_symbol
_atom_type_description
_atom_type_scat_dispersion_real
_atom_type_scat_dispersion_imag
_atom_type_scat_source
C C 0.0181 0.0091 'International Tables Vol C Tables 4.2.6.8 and 6.1.1.4'
H H 0.0000 0.0000 'International Tables Vol C Tables 4.2.6.8 and 6.1.1.4'
N N 0.0311 0.0180 'International Tables Vol C Tables 4.2.6.8 and 6.1.1.4'
O O 0.0492 0.0322 'International Tables Vol C Tables 4.2.6.8 and 6.1.1.4'

loop_
_geom_angle_atom_site_label_1
_geom_angle_atom_site_label_2
_geom_angle_atom_site_label_3
_geom_angle
_geom_angle_site_symmetry_1
_geom_angle_site_symmetry_3
_geom_angle_publ_flag
C11 O4 C12 116.2(2) . . ?
C1 N1 C4 108.46(16) . . ?
C1 N1 C5 124.87(15) . . ?
C4 N1 C5 126.43(16) . . ?
C2 N2 H2 115.0(15) . . ?
C2 N2 C11 123.20(17) . . ?
C11 N2 H2 121.3(15) . . ?
O1 C1 N1 127.01(19) . . ?
O1 C1 C2 126.29(19) . . ?
N1 C1 C2 106.70(15) . . ?
N2 C2 C1 117.57(16) . . ?
C3 C2 N2 133.70(19) . . ?
C3 C2 C1 108.72(17) . . ?
C2 C3 H3 125.7 . . ?
C2 C3 C4 108.53(17) . . ?
C4 C3 H3 125.7 . . ?
O2 C4 N1 123.09(19) . . ?
O2 C4 C3 129.32(18) . . ?
N1 C4 C3 107.58(15) . . ?
C6 C5 N1 120.25(19) . . ?
C6 C5 C10 119.9(2) . . ?
C10 C5 N1 119.88(18) . . ?
C5 C6 H6 120.0 . . ?
C5 C6 C7 120.0(2) . . ?
C7 C6 H6 120.0 . . ?
C6 C7 H7 119.8 . . ?
C8 C7 C6 120.4(2) . . ?
C8 C7 H7 119.8 . . ?
C7 C8 H8 120.4 . . ?
C9 C8 C7 119.3(2) . . ?
C9 C8 H8 120.4 . . ?
C8 C9 H9 119.4 . . ?
C8 C9 C10 121.2(2) . . ?
C10 C9 H9 119.4 . . ?
C5 C10 H10 120.4 . . ?
C9 C10 C5 119.2(2) . . ?
C9 C10 H10 120.4 . . ?
O3 C11 O4 126.7(2) . . ?
O3 C11 N2 124.6(2) . . ?
O4 C11 N2 108.75(18) . . ?
O4 C12 H12A 109.3 . . ?
O4 C12 H12B 109.3 . . ?
O4 C12 H12C 109.4 . . ?
O4 C12 H12D 109.4 . . ?
O4 C12 C13 111.6(6) . . ?
H12A C12 H12B 108.0 . . ?
H12C C12 H12D 108.0 . . ?
C13A C12 O4 111.3(8) . . ?
C13A C12 H12C 109.4 . . ?
C13A C12 H12D 109.4 . . ?
C13 C12 H12A 109.3 . . ?
C13 C12 H12B 109.3 . . ?
C15A C14A H14A 120.0 . . ?
C15A C14A C13A 120.0 . . ?
C13A C14A H14A 120.0 . . ?
C14A C15A H15A 120.0 . . ?
C16A C15A C14A 120.0 . . ?
C16A C15A H15A 120.0 . . ?
C15A C16A H16A 120.0 . . ?
C17A C16A C15A 120.0 . . ?
C17A C16A H16A 120.0 . . ?
C16A C17A H17A 120.0 . . ?
C16A C17A C18A 120.0 . . ?
C18A C17A H17A 120.0 . . ?
C17A C18A H18A 120.0 . . ?
C13A C18A C17A 120.0 . . ?
C13A C18A H18A 120.0 . . ?
C14A C13A C12 114.0(7) . . ?
C18A C13A C12 125.9(7) . . ?
C18A C13A C14A 120.0 . . ?
C17 C18 H18 120.0 . . ?
C17 C18 C13 120.0 . . ?
C13 C18 H18 120.0 . . ?
C18 C17 H17 120.0 . . ?
C16 C17 C18 120.0 . . ?
C16 C17 H17 120.0 . . ?
C17 C16 H16 120.0 . . ?
C17 C16 C15 120.0 . . ?
C15 C16 H16 120.0 . . ?
C16 C15 H15 120.0 . . ?
C14 C15 C16 120.0 . . ?
C14 C15 H15 120.0 . . ?
C15 C14 H14 120.0 . . ?
C15 C14 C13 120.0 . . ?
C13 C14 H14 120.0 . . ?
C18 C13 C12 117.4(5) . . ?
C14 C13 C12 122.6(5) . . ?
C14 C13 C18 120.0 . . ?

loop_
_geom_bond_atom_site_label_1
_geom_bond_atom_site_label_2
_geom_bond_distance
_geom_bond_site_symmetry_2
_geom_bond_publ_flag
O1 C1 1.197(2) . ?
O2 C4 1.212(2) . ?
O3 C11 1.196(3) . ?
O4 C11 1.334(3) . ?
O4 C12 1.452(3) . ?
N1 C1 1.384(2) . ?
N1 C4 1.420(2) . ?
N1 C5 1.421(3) . ?
N2 H2 0.87(2) . ?
N2 C2 1.363(3) . ?
N2 C11 1.372(3) . ?
C1 C2 1.498(3) . ?
C2 C3 1.331(2) . ?
C3 H3 0.9300 . ?
C3 C4 1.459(3) . ?
C5 C6 1.379(3) . ?
C5 C10 1.384(3) . ?
C6 H6 0.9300 . ?
C6 C7 1.379(3) . ?
C7 H7 0.9300 . ?
C7 C8 1.373(4) . ?
C8 H8 0.9300 . ?
C8 C9 1.371(4) . ?
C9 H9 0.9300 . ?
C9 C10 1.378(3) . ?
C10 H10 0.9300 . ?
C12 H12A 0.9700 . ?
C12 H12B 0.9700 . ?
C12 H12C 0.9700 . ?
C12 H12D 0.9700 . ?
C12 C13A 1.447(6) . ?
C12 C13 1.493(5) . ?
C14A H14A 0.9300 . ?
C14A C15A 1.3900 . ?
C14A C13A 1.3900 . ?
C15A H15A 0.9300 . ?
C15A C16A 1.3900 . ?
C16A H16A 0.9300 . ?
C16A C17A 1.3900 . ?
C17A H17A 0.9300 . ?
C17A C18A 1.3900 . ?
C18A H18A 0.9300 . ?
C18A C13A 1.3900 . ?
C18 H18 0.9300 . ?
C18 C17 1.3900 . ?
C18 C13 1.3900 . ?
C17 H17 0.9300 . ?
C17 C16 1.3900 . ?
C16 H16 0.9300 . ?
C16 C15 1.3900 . ?
C15 H15 0.9300 . ?
C15 C14 1.3900 . ?
C14 H14 0.9300 . ?
C14 C13 1.3900 . ?

loop_
_geom_hbond_atom_site_label_D
_geom_hbond_atom_site_label_H
_geom_hbond_atom_site_label_A
_geom_hbond_distance_DH
_geom_hbond_distance_HA
_geom_hbond_distance_DA
_geom_hbond_angle_DHA
_geom_hbond_site_symmetry_A
N2 H2 O2 0.87(2) 2.18(2) 3.012(2) 160(2) 3_556

loop_
_geom_torsion_atom_site_label_1
_geom_torsion_atom_site_label_2
_geom_torsion_atom_site_label_3
_geom_torsion_atom_site_label_4
_geom_torsion
_geom_torsion_site_symmetry_1
_geom_torsion_site_symmetry_2
_geom_torsion_site_symmetry_3
_geom_torsion_site_symmetry_4
_geom_torsion_publ_flag
O1 C1 C2 N2 -0.7(3) . . . . ?
O1 C1 C2 C3 179.9(2) . . . . ?
O4 C12 C13A C14A -84.9(8) . . . . ?
O4 C12 C13A C18A 92.4(10) . . . . ?
O4 C12 C13 C18 96.1(6) . . . . ?
O4 C12 C13 C14 -84.7(8) . . . . ?
N1 C1 C2 N2 178.97(17) . . . . ?
N1 C1 C2 C3 -0.4(2) . . . . ?
N1 C5 C6 C7 178.2(2) . . . . ?
N1 C5 C10 C9 -178.7(2) . . . . ?
N2 C2 C3 C4 -179.4(2) . . . . ?
C1 N1 C4 O2 177.91(18) . . . . ?
C1 N1 C4 C3 -0.9(2) . . . . ?
C1 N1 C5 C6 -44.0(3) . . . . ?
C1 N1 C5 C10 134.5(2) . . . . ?
C1 C2 C3 C4 -0.1(2) . . . . ?
C2 N2 C11 O3 -3.6(3) . . . . ?
C2 N2 C11 O4 176.15(18) . . . . ?
C2 C3 C4 O2 -178.1(2) . . . . ?
C2 C3 C4 N1 0.6(2) . . . . ?
C4 N1 C1 O1 -179.5(2) . . . . ?
C4 N1 C1 C2 0.8(2) . . . . ?
C4 N1 C5 C6 142.3(2) . . . . ?
C4 N1 C5 C10 -39.2(3) . . . . ?
C5 N1 C1 O1 5.8(3) . . . . ?
C5 N1 C1 C2 -173.84(17) . . . . ?
C5 N1 C4 O2 -7.5(3) . . . . ?
C5 N1 C4 C3 173.65(17) . . . . ?
C5 C6 C7 C8 0.0(4) . . . . ?
C6 C5 C10 C9 -0.2(3) . . . . ?
C6 C7 C8 C9 0.8(4) . . . . ?
C7 C8 C9 C10 -1.3(4) . . . . ?
C8 C9 C10 C5 1.0(4) . . . . ?
C10 C5 C6 C7 -0.3(3) . . . . ?
C11 O4 C12 C13A -100.6(6) . . . . ?
C11 O4 C12 C13 -94.5(4) . . . . ?
C11 N2 C2 C1 -173.58(18) . . . . ?
C11 N2 C2 C3 5.6(4) . . . . ?
C12 O4 C11 O3 7.4(3) . . . . ?
C12 O4 C11 N2 -172.28(18) . . . . ?
C14A C15A C16A C17A 0.0 . . . . ?
C15A C14A C13A C12 177.5(14) . . . . ?
C15A C14A C13A C18A 0.0 . . . . ?
C15A C16A C17A C18A 0.0 . . . . ?
C16A C17A C18A C13A 0.0 . . . . ?
C17A C18A C13A C12 -177.2(16) . . . . ?
C17A C18A C13A C14A 0.0 . . . . ?
C13A C14A C15A C16A 0.0 . . . . ?
C18 C17 C16 C15 0.0 . . . . ?
C17 C18 C13 C12 179.2(11) . . . . ?
C17 C18 C13 C14 0.0 . . . . ?
C17 C16 C15 C14 0.0 . . . . ?
C16 C15 C14 C13 0.0 . . . . ?
C15 C14 C13 C12 -179.1(11) . . . . ?
C15 C14 C13 C18 0.0 . . . . ?
C13 C18 C17 C16 0.0 . . . . ?
